data_2102648
loop_
_publ_author_name
'Coles, Simon J'
'Davies, David B.'
'Hursthouse, Michael B.'
'Kili\,c, Adem'
'Mayer, Thomas A.'
'Shaw, Robert A.'
'Yenilmez \,Cift\,ci, Gonul'

_publ_section_title
;
 Structural investigations of phosphorus--nitrogen compounds. 6.
 Relationships between molecular parameters in per-<i>X</i>-substituted
 bridged spermine derivatives and basicity constants \S\a<i>R</i> of
 substituents
;
_journal_issue 6
_journal_name_full 'Acta Crystallographica Section B'
_journal_page_first 739
_journal_page_last 747
_journal_paper_doi 10.1107/S0108768104025947
_journal_volume 60
_journal_year 2004
_chemical_formula_sum 'C64 H68 N10 P6'
_chemical_formula_weight 1163.10
_chemical_name_systematic ?
_space_group_IT_number 15
_symmetry_cell_setting monoclinic
_symmetry_space_group_name_Hall '-C 2yc'
_symmetry_space_group_name_H-M 'C 1 2/c 1'
_atom_sites_solution_hydrogens geom
_atom_sites_solution_primary direct
_atom_sites_solution_secondary difmap
_audit_creation_method SHELXL-97
_cell_angle_alpha 90.00
_cell_angle_beta 93.0020(10)
_cell_angle_gamma 90.00
_cell_formula_units_Z 4
_cell_length_a 11.0388(2)
_cell_length_b 30.2194(5)
_cell_length_c 17.8858(4)
_cell_measurement_reflns_used 19360
_cell_measurement_temperature 120(2)
_cell_measurement_theta_max 27.48
_cell_measurement_theta_min 2.91
_cell_volume 5958.3(2)
_computing_cell_refinement 'DENZO & COLLECT'
_computing_data_collection 'DENZO (Otwinowski & Minor, 1997) & COLLECT (Hooft, 1998)'
_computing_data_reduction 'DENZO & COLLECT'
_computing_molecular_graphics 'PLATON (Spek, 1990)'
_computing_structure_refinement 'SHELXL-97 (Sheldrick, 1997)'
_computing_structure_solution 'SHELXS-97 (Sheldrick, 1997)'
_diffrn_ambient_temperature 120(2)
_diffrn_detector_area_resol_mean 9.091
_diffrn_measured_fraction_theta_full 0.995
_diffrn_measured_fraction_theta_max 0.995
_diffrn_measurement_device_type 'Bruker-Nonius KappaCCD'
_diffrn_measurement_method '\f & \w scans'
_diffrn_radiation_monochromator graphite
_diffrn_radiation_source 'Bruker-Nonius FR591 rotating anode'
_diffrn_radiation_type MoK\a
_diffrn_radiation_wavelength 0.71073
_diffrn_reflns_av_R_equivalents 0.0541
_diffrn_reflns_av_sigmaI/netI 0.0518
_diffrn_reflns_limit_h_max 14
_diffrn_reflns_limit_h_min -14
_diffrn_reflns_limit_k_max 39
_diffrn_reflns_limit_k_min -38
_diffrn_reflns_limit_l_max 23
_diffrn_reflns_limit_l_min -22
_diffrn_reflns_number 34191
_diffrn_reflns_theta_full 27.49
_diffrn_reflns_theta_max 27.49
_diffrn_reflns_theta_min 2.93
_diffrn_standards_decay_% 0
_exptl_absorpt_coefficient_mu 0.231
_exptl_absorpt_correction_T_max 0.9908
_exptl_absorpt_correction_T_min 0.9773
_exptl_absorpt_correction_type multi-scan
_exptl_absorpt_process_details 'SORTAV Blessing (1997)'
_exptl_crystal_colour colourless
_exptl_crystal_density_diffrn 1.297
_exptl_crystal_density_method 'not measured'
_exptl_crystal_description block
_exptl_crystal_F_000 2448
_exptl_crystal_size_max 0.10
_exptl_crystal_size_mid 0.08
_exptl_crystal_size_min 0.04
_refine_diff_density_max 0.264
_refine_diff_density_min -0.396
_refine_ls_extinction_coef 0.00103(16)
_refine_ls_extinction_expression Fc^*^=kFc[1+0.001xFc^2^\l^3^/sin(2\q)]^-1/4^
_refine_ls_extinction_method SHELXL
_refine_ls_goodness_of_fit_ref 1.023
_refine_ls_hydrogen_treatment mixed
_refine_ls_matrix_type full
_refine_ls_number_parameters 366
_refine_ls_number_reflns 6809
_refine_ls_number_restraints 0
_refine_ls_restrained_S_all 1.023
_refine_ls_R_factor_all 0.0608
_refine_ls_R_factor_gt 0.0419
_refine_ls_shift/su_max 0.004
_refine_ls_shift/su_mean 0.000
_refine_ls_structure_factor_coef Fsqd
_refine_ls_weighting_details 'calc w=1/[\s^2^(Fo^2^)+(0.0529P)^2^+4.2590P] where P=(Fo^2^+2Fc^2^)/3'
_refine_ls_weighting_scheme calc
_refine_ls_wR_factor_gt 0.1008
_refine_ls_wR_factor_ref 0.1095
_reflns_number_gt 5324
_reflns_number_total 6809
_reflns_threshold_expression >2sigma(I)
_cod_data_source_file bm5015.cif
_cod_data_source_block 2d
_cod_depositor_comments
;
The following automatic conversions were performed:
'_symmetry_cell_setting' value 'Monoclinic' changed to 'monoclinic'
according to '/home/saulius/struct/CIF-dictionaries/cif_core.dic'
dictionary named 'cif_core.dic' version 2.4.1 from 2010-06-29.

Automatic conversion script
Id: cif_fix_enum 1527 2010-12-29 10:47:43Z saulius 

The following automatic conversions were performed:

'_symmetry_cell_setting' value 'Monoclinic' changed to 'monoclinic'
according to /home/saulius/struct/CIF-dictionaries/cif_core.dic
dictionary named 'cif_core.dic' version 2.4.1 from 2010-06-29.

Automatic conversion script
Id: cif_fix_values 1715 2011-07-08 13:25:40Z adriana 
;
_cod_original_sg_symbol_H-M C2/c
_cod_database_code 2102648
_cod_database_fobs_code 2102648

loop_
_symmetry_equiv_pos_as_xyz
'x, y, z'
'-x, y, -z+1/2'
'x+1/2, y+1/2, z'
'-x+1/2, y+1/2, -z+1/2'
'-x, -y, -z'
'x, -y, z-1/2'
'-x+1/2, -y+1/2, -z'
'x+1/2, -y+1/2, z-1/2'

loop_
_atom_site_label
_atom_site_fract_x
_atom_site_fract_y
_atom_site_fract_z
_atom_site_U_iso_or_equiv
_atom_site_adp_type
_atom_site_calc_flag
_atom_site_refinement_flags
_atom_site_occupancy
_atom_site_type_symbol
C01 0.41564(18) 0.48689(7) 0.94505(12) 0.0355(5) Uani d . 1 C
H01 0.3575 0.4779 0.9070 0.043 Uiso calc R 1 H
C02 0.40272(17) 0.47383(7) 1.01821(12) 0.0334(4) Uani d . 1 C
H02 0.3360 0.4559 1.0306 0.040 Uiso calc R 1 H
C03 0.51272(18) 0.51301(7) 0.92684(11) 0.0335(4) Uani d . 1 C
H03 0.5211 0.5219 0.8764 0.040 Uiso calc R 1 H
H4N 0.146(2) 0.3959(7) 0.2688(13) 0.037(6) Uiso d . 1 H
C1 0.29167(16) 0.42828(7) 0.25398(10) 0.0285(4) Uani d . 1 C
H1A 0.3540 0.4261 0.2163 0.034 Uiso calc R 1 H
H1B 0.3304 0.4203 0.3033 0.034 Uiso calc R 1 H
C2 0.24591(17) 0.47554(7) 0.25662(10) 0.0308(4) Uani d . 1 C
H2A 0.3153 0.4956 0.2684 0.037 Uiso calc R 1 H
H2B 0.1890 0.4783 0.2973 0.037 Uiso calc R 1 H
C3 0.18203(17) 0.48999(6) 0.18327(10) 0.0274(4) Uani d . 1 C
H3A 0.1478 0.5200 0.1896 0.033 Uiso calc R 1 H
H3B 0.2422 0.4917 0.1442 0.033 Uiso calc R 1 H
C4 -0.00201(16) 0.47818(6) 0.10120(10) 0.0243(4) Uani d . 1 C
H4A -0.0417 0.5041 0.1233 0.029 Uiso calc R 1 H
H4B -0.0659 0.4559 0.0896 0.029 Uiso calc R 1 H
C5 0.04987(16) 0.49258(6) 0.02809(10) 0.0252(4) Uani d . 1 C
H5A 0.0949 0.4676 0.0068 0.030 Uiso calc R 1 H
H5B 0.1076 0.5172 0.0379 0.030 Uiso calc R 1 H
C6 -0.13435(15) 0.36534(6) 0.01306(9) 0.0212(4) Uani d . 1 C
C7 -0.24426(17) 0.38097(7) 0.03682(11) 0.0308(4) Uani d . 1 C
H7 -0.2629 0.3779 0.0878 0.037 Uiso calc R 1 H
C8 -0.32700(18) 0.40101(7) -0.01345(13) 0.0388(5) Uani d . 1 C
H8 -0.4020 0.4116 0.0032 0.047 Uiso calc R 1 H
C9 -0.30050(19) 0.40557(6) -0.08764(12) 0.0359(5) Uani d . 1 C
H9 -0.3569 0.4196 -0.1219 0.043 Uiso calc R 1 H
C10 -0.19261(18) 0.38983(7) -0.11205(11) 0.0316(4) Uani d . 1 C
H10 -0.1747 0.3929 -0.1632 0.038 Uiso calc R 1 H
C11 -0.10984(16) 0.36942(6) -0.06232(10) 0.0263(4) Uani d . 1 C
H11 -0.0360 0.3582 -0.0797 0.032 Uiso calc R 1 H
C12 -0.09165(14) 0.29404(5) 0.11611(9) 0.0200(3) Uani d . 1 C
C13 -0.12222(15) 0.29133(6) 0.19036(10) 0.0233(4) Uani d . 1 C
H13 -0.1095 0.3160 0.2227 0.028 Uiso calc R 1 H
C14 -0.17128(17) 0.25256(6) 0.21720(11) 0.0297(4) Uani d . 1 C
H14 -0.1912 0.2506 0.2681 0.036 Uiso calc R 1 H
C15 -0.19127(16) 0.21691(6) 0.17035(11) 0.0286(4) Uani d . 1 C
H15 -0.2249 0.1904 0.1891 0.034 Uiso calc R 1 H
C16 -0.16265(17) 0.21940(6) 0.09595(11) 0.0290(4) Uani d . 1 C
H16 -0.1777 0.1949 0.0636 0.035 Uiso calc R 1 H
C17 -0.11205(16) 0.25779(6) 0.06886(10) 0.0265(4) Uani d . 1 C
H17 -0.0913 0.2594 0.0181 0.032 Uiso calc R 1 H
C18 0.27168(15) 0.36375(6) -0.04752(9) 0.0227(4) Uani d . 1 C
C19 0.20818(17) 0.39451(6) -0.09239(10) 0.0266(4) Uani d . 1 C
H19 0.1417 0.4100 -0.0731 0.032 Uiso calc R 1 H
C20 0.24093(18) 0.40274(7) -0.16480(10) 0.0308(4) Uani d . 1 C
H20 0.1969 0.4237 -0.1950 0.037 Uiso calc R 1 H
C21 0.33809(18) 0.38030(7) -0.19307(11) 0.0349(5) Uani d . 1 C
H21 0.3615 0.3862 -0.2425 0.042 Uiso calc R 1 H
C22 0.40056(18) 0.34947(8) -0.14957(11) 0.0368(5) Uani d . 1 C
H22 0.4661 0.3337 -0.1693 0.044 Uiso calc R 1 H
C23 0.36805(17) 0.34134(7) -0.07685(11) 0.0306(4) Uani d . 1 C
H23 0.4122 0.3203 -0.0469 0.037 Uiso calc R 1 H
C24 0.32984(15) 0.31574(6) 0.08783(10) 0.0246(4) Uani d . 1 C
C25 0.30688(18) 0.27076(6) 0.09097(10) 0.0292(4) Uani d . 1 C
H25 0.2315 0.2594 0.0713 0.035 Uiso calc R 1 H
C26 0.3936(2) 0.24214(7) 0.12275(11) 0.0384(5) Uani d . 1 C
H26 0.3778 0.2113 0.1246 0.046 Uiso calc R 1 H
C27 0.50233(19) 0.25870(8) 0.15155(12) 0.0443(6) Uani d . 1 C
H27 0.5616 0.2391 0.1733 0.053 Uiso calc R 1 H
C28 0.5261(2) 0.30339(9) 0.14916(14) 0.0508(6) Uani d . 1 C
H28 0.6014 0.3145 0.1692 0.061 Uiso calc R 1 H
C29 0.44010(18) 0.33212(8) 0.11744(13) 0.0407(5) Uani d . 1 C
H29 0.4564 0.3630 0.1159 0.049 Uiso calc R 1 H
N1 0.00008(12) 0.37757(5) 0.14626(7) 0.0197(3) Uani d . 1 N
N2 0.09227(12) 0.32746(5) 0.03423(8) 0.0220(3) Uani d . 1 N
N3 0.21525(12) 0.39899(5) 0.08864(8) 0.0220(3) Uani d . 1 N
N4 0.19303(13) 0.39675(5) 0.23484(8) 0.0229(3) Uani d . 1 N
N5 0.08373(13) 0.45958(5) 0.15790(8) 0.0220(3) Uani d . 1 N
P1 0.12131(4) 0.406340(14) 0.15298(2) 0.01893(12) Uani d . 1 P
P2 -0.02189(4) 0.342458(14) 0.07943(2) 0.01821(12) Uani d . 1 P
P3 0.21869(4) 0.352851(15) 0.04495(2) 0.02007(12) Uani d . 1 P

loop_
_atom_site_aniso_label
_atom_site_aniso_U_11
_atom_site_aniso_U_22
_atom_site_aniso_U_33
_atom_site_aniso_U_12
_atom_site_aniso_U_13
_atom_site_aniso_U_23
C01 0.0319(10) 0.0357(12) 0.0387(12) -0.0044(8) -0.0002(8) -0.0045(9)
C02 0.0269(9) 0.0282(10) 0.0458(12) -0.0053(8) 0.0100(8) -0.0011(9)
C03 0.0354(10) 0.0339(11) 0.0321(11) -0.0007(8) 0.0090(8) 0.0040(9)
C1 0.0269(9) 0.0358(11) 0.0223(9) -0.0094(8) -0.0023(7) 0.0020(8)
C2 0.0346(10) 0.0337(11) 0.0240(10) -0.0116(8) 0.0017(8) -0.0044(8)
C3 0.0351(10) 0.0206(9) 0.0268(10) -0.0068(7) 0.0035(7) -0.0039(7)
C4 0.0272(9) 0.0203(9) 0.0257(9) 0.0014(7) 0.0044(7) 0.0019(7)
C5 0.0278(9) 0.0233(9) 0.0247(9) 0.0009(7) 0.0037(7) 0.0017(7)
C6 0.0239(8) 0.0163(8) 0.0230(9) -0.0034(7) -0.0014(7) -0.0015(7)
C7 0.0296(9) 0.0335(11) 0.0290(10) 0.0058(8) -0.0011(7) -0.0058(8)
C8 0.0320(10) 0.0367(12) 0.0465(13) 0.0129(9) -0.0081(9) -0.0132(10)
C9 0.0434(12) 0.0232(10) 0.0390(12) 0.0023(8) -0.0184(9) 0.0005(8)
C10 0.0396(11) 0.0290(10) 0.0254(10) -0.0090(8) -0.0070(8) 0.0055(8)
C11 0.0279(9) 0.0257(10) 0.0250(9) -0.0065(7) -0.0009(7) 0.0007(8)
C12 0.0181(8) 0.0181(8) 0.0236(9) 0.0002(6) -0.0004(6) 0.0006(7)
C13 0.0264(9) 0.0213(9) 0.0223(9) -0.0011(7) 0.0030(7) -0.0014(7)
C14 0.0350(10) 0.0285(10) 0.0261(10) -0.0032(8) 0.0072(8) 0.0049(8)
C15 0.0283(9) 0.0217(9) 0.0360(11) -0.0038(7) 0.0026(8) 0.0062(8)
C16 0.0326(10) 0.0219(9) 0.0321(10) -0.0040(7) -0.0014(8) -0.0032(8)
C17 0.0309(9) 0.0245(10) 0.0240(9) -0.0038(7) 0.0008(7) -0.0006(7)
C18 0.0237(8) 0.0242(9) 0.0204(9) -0.0060(7) 0.0017(7) -0.0011(7)
C19 0.0313(9) 0.0256(10) 0.0231(9) -0.0009(7) 0.0033(7) -0.0020(7)
C20 0.0423(11) 0.0293(11) 0.0204(9) -0.0029(8) -0.0016(8) 0.0026(8)
C21 0.0372(11) 0.0482(13) 0.0197(9) -0.0079(9) 0.0054(8) -0.0004(9)
C22 0.0284(10) 0.0578(14) 0.0246(10) 0.0036(9) 0.0066(8) -0.0017(9)
C23 0.0261(9) 0.0416(12) 0.0242(10) 0.0024(8) 0.0025(7) 0.0016(8)
C24 0.0225(8) 0.0312(10) 0.0204(9) 0.0025(7) 0.0045(7) 0.0018(7)
C25 0.0353(10) 0.0291(10) 0.0232(9) 0.0068(8) 0.0003(7) -0.0020(8)
C26 0.0507(13) 0.0350(12) 0.0294(11) 0.0155(10) 0.0020(9) -0.0007(9)
C27 0.0376(12) 0.0594(16) 0.0361(12) 0.0224(11) 0.0041(9) 0.0109(11)
C28 0.0262(10) 0.0673(18) 0.0578(15) 0.0011(10) -0.0076(10) 0.0172(13)
C29 0.0276(10) 0.0448(13) 0.0493(13) -0.0041(9) -0.0040(9) 0.0136(11)
N1 0.0215(7) 0.0198(7) 0.0181(7) -0.0023(5) 0.0029(5) -0.0008(6)
N2 0.0218(7) 0.0222(8) 0.0223(8) -0.0017(6) 0.0032(6) -0.0030(6)
N3 0.0225(7) 0.0226(8) 0.0214(7) -0.0042(6) 0.0045(6) -0.0006(6)
N4 0.0226(7) 0.0270(8) 0.0192(8) -0.0046(6) 0.0012(6) 0.0023(6)
N5 0.0264(7) 0.0194(7) 0.0202(7) -0.0020(6) 0.0005(6) -0.0001(6)
P1 0.0214(2) 0.0184(2) 0.0170(2) -0.00262(16) 0.00144(16) 0.00062(16)
P2 0.0189(2) 0.0178(2) 0.0179(2) -0.00127(16) 0.00135(16) -0.00057(17)
P3 0.0197(2) 0.0219(2) 0.0188(2) -0.00088(17) 0.00291(16) 0.00083(17)

loop_
_atom_type_symbol
_atom_type_description
_atom_type_scat_dispersion_real
_atom_type_scat_dispersion_imag
_atom_type_scat_source
C C 0.0033 0.0016 'International Tables Vol C Tables 4.2.6.8 and 6.1.1.4'
H H 0.0000 0.0000 'International Tables Vol C Tables 4.2.6.8 and 6.1.1.4'
N N 0.0061 0.0033 'International Tables Vol C Tables 4.2.6.8 and 6.1.1.4'
P P 0.1023 0.0942 'International Tables Vol C Tables 4.2.6.8 and 6.1.1.4'

loop_
_geom_angle_atom_site_label_1
_geom_angle_atom_site_label_2
_geom_angle_atom_site_label_3
_geom_angle_site_symmetry_1
_geom_angle_site_symmetry_3
_geom_angle
C02 C01 C03 . . 120.38(19)
C02 C01 H01 . . 119.8
C03 C01 H01 . . 119.8
C03 C02 C01 5_667 . 119.57(18)
C03 C02 H02 5_667 . 120.2
C01 C02 H02 . . 120.2
C02 C03 C01 5_667 . 120.05(19)
C02 C03 H03 5_667 . 120.0
C01 C03 H03 . . 120.0
N4 C1 C2 . . 111.90(15)
N4 C1 H1A . . 109.2
C2 C1 H1A . . 109.2
N4 C1 H1B . . 109.2
C2 C1 H1B . . 109.2
H1A C1 H1B . . 107.9
C1 C2 C3 . . 112.57(15)
C1 C2 H2A . . 109.1
C3 C2 H2A . . 109.1
C1 C2 H2B . . 109.1
C3 C2 H2B . . 109.1
H2A C2 H2B . . 107.8
N5 C3 C2 . . 112.76(15)
N5 C3 H3A . . 109.0
C2 C3 H3A . . 109.0
N5 C3 H3B . . 109.0
C2 C3 H3B . . 109.0
H3A C3 H3B . . 107.8
N5 C4 C5 . . 116.59(14)
N5 C4 H4A . . 108.1
C5 C4 H4A . . 108.1
N5 C4 H4B . . 108.1
C5 C4 H4B . . 108.1
H4A C4 H4B . . 107.3
C4 C5 C5 . 5_565 111.18(18)
C4 C5 H5A . . 109.4
C5 C5 H5A 5_565 . 109.4
C4 C5 H5B . . 109.4
C5 C5 H5B 5_565 . 109.4
H5A C5 H5B . . 108.0
C7 C6 C11 . . 118.86(17)
C7 C6 P2 . . 120.62(14)
C11 C6 P2 . . 120.46(13)
C8 C7 C6 . . 120.41(18)
C8 C7 H7 . . 119.8
C6 C7 H7 . . 119.8
C9 C8 C7 . . 120.08(18)
C9 C8 H8 . . 120.0
C7 C8 H8 . . 120.0
C10 C9 C8 . . 120.09(18)
C10 C9 H9 . . 120.0
C8 C9 H9 . . 120.0
C9 C10 C11 . . 120.21(18)
C9 C10 H10 . . 119.9
C11 C10 H10 . . 119.9
C10 C11 C6 . . 120.33(17)
C10 C11 H11 . . 119.8
C6 C11 H11 . . 119.8
C13 C12 C17 . . 119.55(16)
C13 C12 P2 . . 121.87(13)
C17 C12 P2 . . 118.55(13)
C14 C13 C12 . . 119.96(17)
C14 C13 H13 . . 120.0
C12 C13 H13 . . 120.0
C15 C14 C13 . . 120.25(17)
C15 C14 H14 . . 119.9
C13 C14 H14 . . 119.9
C14 C15 C16 . . 120.34(17)
C14 C15 H15 . . 119.8
C16 C15 H15 . . 119.8
C15 C16 C17 . . 119.83(17)
C15 C16 H16 . . 120.1
C17 C16 H16 . . 120.1
C16 C17 C12 . . 120.06(17)
C16 C17 H17 . . 120.0
C12 C17 H17 . . 120.0
C23 C18 C19 . . 118.73(16)
C23 C18 P3 . . 123.15(14)
C19 C18 P3 . . 118.04(13)
C20 C19 C18 . . 120.68(17)
C20 C19 H19 . . 119.7
C18 C19 H19 . . 119.7
C19 C20 C21 . . 119.86(18)
C19 C20 H20 . . 120.1
C21 C20 H20 . . 120.1
C22 C21 C20 . . 119.95(17)
C22 C21 H21 . . 120.0
C20 C21 H21 . . 120.0
C21 C22 C23 . . 120.19(18)
C21 C22 H22 . . 119.9
C23 C22 H22 . . 119.9
C18 C23 C22 . . 120.57(18)
C18 C23 H23 . . 119.7
C22 C23 H23 . . 119.7
C25 C24 C29 . . 119.45(18)
C25 C24 P3 . . 120.39(14)
C29 C24 P3 . . 120.15(15)
C24 C25 C26 . . 120.28(19)
C24 C25 H25 . . 119.9
C26 C25 H25 . . 119.9
C27 C26 C25 . . 119.7(2)
C27 C26 H26 . . 120.1
C25 C26 H26 . . 120.1
C28 C27 C26 . . 120.6(2)
C28 C27 H27 . . 119.7
C26 C27 H27 . . 119.7
C27 C28 C29 . . 120.0(2)
C27 C28 H28 . . 120.0
C29 C28 H28 . . 120.0
C28 C29 C24 . . 120.0(2)
C28 C29 H29 . . 120.0
C24 C29 H29 . . 120.0
P1 N1 P2 . . 120.61(8)
P3 N2 P2 . . 120.71(9)
P3 N3 P1 . . 120.25(9)
C1 N4 P1 . . 113.96(12)
C1 N4 H4N . . 109.8(16)
P1 N4 H4N . . 111.6(16)
C4 N5 C3 . . 114.37(14)
C4 N5 P1 . . 119.25(12)
C3 N5 P1 . . 115.91(12)
N1 P1 N3 . . 116.21(7)
N1 P1 N4 . . 109.39(7)
N3 P1 N4 . . 108.27(8)
N1 P1 N5 . . 108.68(7)
N3 P1 N5 . . 110.12(7)
N4 P1 N5 . . 103.40(8)
N2 P2 N1 . . 118.11(7)
N2 P2 C12 . . 108.58(8)
N1 P2 C12 . . 108.51(8)
N2 P2 C6 . . 107.97(8)
N1 P2 C6 . . 107.90(8)
C12 P2 C6 . . 105.00(8)
N2 P3 N3 . . 115.78(7)
N2 P3 C24 . . 108.87(8)
N3 P3 C24 . . 111.54(8)
N2 P3 C18 . . 107.44(8)
N3 P3 C18 . . 107.71(8)
C24 P3 C18 . . 104.84(8)

loop_
_geom_bond_atom_site_label_1
_geom_bond_atom_site_label_2
_geom_bond_site_symmetry_2
_geom_bond_distance
C01 C02 . 1.381(3)
C01 C03 . 1.384(3)
C01 H01 . 0.9500
C02 C03 5_667 1.378(3)
C02 H02 . 0.9500
C03 C02 5_667 1.378(3)
C03 H03 . 0.9500
C1 N4 . 1.474(2)
C1 C2 . 1.516(3)
C1 H1A . 0.9900
C1 H1B . 0.9900
C2 C3 . 1.521(3)
C2 H2A . 0.9900
C2 H2B . 0.9900
C3 N5 . 1.475(2)
C3 H3A . 0.9900
C3 H3B . 0.9900
C4 N5 . 1.463(2)
C4 C5 . 1.518(2)
C4 H4A . 0.9900
C4 H4B . 0.9900
C5 C5 5_565 1.519(3)
C5 H5A . 0.9900
C5 H5B . 0.9900
C6 C7 . 1.389(2)
C6 C11 . 1.394(2)
C6 P2 . 1.8096(18)
C7 C8 . 1.387(3)
C7 H7 . 0.9500
C8 C9 . 1.381(3)
C8 H8 . 0.9500
C9 C10 . 1.375(3)
C9 H9 . 0.9500
C10 C11 . 1.386(3)
C10 H10 . 0.9500
C11 H11 . 0.9500
C12 C13 . 1.390(2)
C12 C17 . 1.395(2)
C12 P2 . 1.7936(17)
C13 C14 . 1.387(2)
C13 H13 . 0.9500
C14 C15 . 1.376(3)
C14 H14 . 0.9500
C15 C16 . 1.386(3)
C15 H15 . 0.9500
C16 C17 . 1.386(3)
C16 H16 . 0.9500
C17 H17 . 0.9500
C18 C23 . 1.387(3)
C18 C19 . 1.393(3)
C18 P3 . 1.8131(17)
C19 C20 . 1.385(3)
C19 H19 . 0.9500
C20 C21 . 1.387(3)
C20 H20 . 0.9500
C21 C22 . 1.376(3)
C21 H21 . 0.9500
C22 C23 . 1.389(3)
C22 H22 . 0.9500
C23 H23 . 0.9500
C24 C25 . 1.384(3)
C24 C29 . 1.393(3)
C24 P3 . 1.8035(18)
C25 C26 . 1.389(3)
C25 H25 . 0.9500
C26 C27 . 1.376(3)
C26 H26 . 0.9500
C27 C28 . 1.377(4)
C27 H27 . 0.9500
C28 C29 . 1.386(3)
C28 H28 . 0.9500
C29 H29 . 0.9500
N1 P1 . 1.5952(14)
N1 P2 . 1.6071(14)
N2 P3 . 1.5953(14)
N2 P2 . 1.5981(14)
N3 P3 . 1.5997(15)
N3 P1 . 1.6044(14)
N4 P1 . 1.6532(15)
N4 H4N . 0.82(2)
N5 P1 . 1.6649(15)

loop_
_geom_torsion_atom_site_label_1
_geom_torsion_atom_site_label_2
_geom_torsion_atom_site_label_3
_geom_torsion_atom_site_label_4
_geom_torsion_site_symmetry_4
_geom_torsion
C03 C01 C02 C03 5_667 0.0(3)
C02 C01 C03 C02 5_667 0.0(3)
N4 C1 C2 C3 . -57.4(2)
C1 C2 C3 N5 . 53.7(2)
N5 C4 C5 C5 5_565 175.01(18)
C11 C6 C7 C8 . -1.2(3)
P2 C6 C7 C8 . 175.93(15)
C6 C7 C8 C9 . 0.0(3)
C7 C8 C9 C10 . 0.7(3)
C8 C9 C10 C11 . -0.2(3)
C9 C10 C11 C6 . -1.1(3)
C7 C6 C11 C10 . 1.7(3)
P2 C6 C11 C10 . -175.39(14)
C17 C12 C13 C14 . 0.8(3)
P2 C12 C13 C14 . -177.25(14)
C12 C13 C14 C15 . -0.8(3)
C13 C14 C15 C16 . 0.0(3)
C14 C15 C16 C17 . 0.9(3)
C15 C16 C17 C12 . -0.9(3)
C13 C12 C17 C16 . 0.1(3)
P2 C12 C17 C16 . 178.19(14)
C23 C18 C19 C20 . -0.3(3)
P3 C18 C19 C20 . -177.02(14)
C18 C19 C20 C21 . -0.2(3)
C19 C20 C21 C22 . 0.9(3)
C20 C21 C22 C23 . -1.2(3)
C19 C18 C23 C22 . 0.0(3)
P3 C18 C23 C22 . 176.58(16)
C21 C22 C23 C18 . 0.7(3)
C29 C24 C25 C26 . -0.6(3)
P3 C24 C25 C26 . 178.78(14)
C24 C25 C26 C27 . 0.4(3)
C25 C26 C27 C28 . 0.0(3)
C26 C27 C28 C29 . -0.1(4)
C27 C28 C29 C24 . -0.2(4)
C25 C24 C29 C28 . 0.5(3)
P3 C24 C29 C28 . -178.87(17)
C2 C1 N4 P1 . 59.23(18)
C5 C4 N5 C3 . 60.4(2)
C5 C4 N5 P1 . -83.11(17)
C2 C3 N5 C4 . 162.91(15)
C2 C3 N5 P1 . -52.36(18)
P2 N1 P1 N3 . 1.74(13)
P2 N1 P1 N4 . -121.19(10)
P2 N1 P1 N5 . 126.57(10)
P3 N3 P1 N1 . -26.56(14)
P3 N3 P1 N4 . 96.96(11)
P3 N3 P1 N5 . -150.66(10)
C1 N4 P1 N1 . -167.59(12)
C1 N4 P1 N3 . 64.87(14)
C1 N4 P1 N5 . -51.94(14)
C4 N5 P1 N1 . -51.98(14)
C3 N5 P1 N1 . 165.10(11)
C4 N5 P1 N3 . 76.37(13)
C3 N5 P1 N3 . -66.56(13)
C4 N5 P1 N4 . -168.14(12)
C3 N5 P1 N4 . 48.94(13)
P3 N2 P2 N1 . -10.89(14)
P3 N2 P2 C12 . -134.91(10)
P3 N2 P2 C6 . 111.76(11)
P1 N1 P2 N2 . 16.48(14)
P1 N1 P2 C12 . 140.53(10)
P1 N1 P2 C6 . -106.21(10)
C13 C12 P2 N2 . 131.74(14)
C17 C12 P2 N2 . -46.32(16)
C13 C12 P2 N1 . 2.18(16)
C17 C12 P2 N1 . -175.88(13)
C13 C12 P2 C6 . -112.98(14)
C17 C12 P2 C6 . 68.96(15)
C7 C6 P2 N2 . 179.66(14)
C11 C6 P2 N2 . -3.26(17)
C7 C6 P2 N1 . -51.63(16)
C11 C6 P2 N1 . 125.44(14)
C7 C6 P2 C12 . 63.96(16)
C11 C6 P2 C12 . -118.97(15)
P2 N2 P3 N3 . -12.42(14)
P2 N2 P3 C24 . 114.16(11)
P2 N2 P3 C18 . -132.82(11)
P1 N3 P3 N2 . 31.87(13)
P1 N3 P3 C24 . -93.35(11)
P1 N3 P3 C18 . 152.12(10)
C25 C24 P3 N2 . 14.05(17)
C29 C24 P3 N2 . -166.56(15)
C25 C24 P3 N3 . 143.04(14)
C29 C24 P3 N3 . -37.58(18)
C25 C24 P3 C18 . -100.67(15)
C29 C24 P3 C18 . 78.71(17)
C23 C18 P3 N2 . -107.43(16)
C19 C18 P3 N2 . 69.14(16)
C23 C18 P3 N3 . 127.19(16)
C19 C18 P3 N3 . -56.24(16)
C23 C18 P3 C24 . 8.28(18)
C19 C18 P3 C24 . -175.15(14)
